data_2008283
loop_
_publ_author_name
'Sugiyama, Kazumasa'
'Yu,  Jihong'
'Hiraga, Kenji'
'Terasaki, Osamu'

_publ_section_title
;
 Monoclinic InPO~4~^.^2H~2~O
;
_journal_issue 3
_journal_name_full 'Acta Crystallographica Section C'
_journal_page_first 279
_journal_page_last 281
_journal_paper_doi 10.1107/S010827019801292X
_journal_volume 55
_journal_year 1999
_chemical_formula_iupac 'In1 P1 O4, 2H2 O1'
_chemical_formula_sum 'H4 In O6 P'
_chemical_formula_weight 245.82
_chemical_name_common 'indium phosphate dihydrate'
_chemical_name_systematic 'Indium phosphate dihydrate'
_space_group_IT_number 14
_symmetry_cell_setting monoclinic
_symmetry_space_group_name_Hall '-P 2yn'
_symmetry_space_group_name_H-M 'P 1 21/n 1'
_audit_creation_method SHELXL-97
_cell_angle_alpha 90.00
_cell_angle_beta 91.50(2)
_cell_angle_gamma 90.00
_cell_formula_units_Z 4
_cell_length_a 5.4508(12)
_cell_length_b 10.2229(12)
_cell_length_c 8.8830(17)
_cell_measurement_reflns_used 25
_cell_measurement_temperature 298(2)
_cell_measurement_theta_max 19.26
_cell_measurement_theta_min 15.25
_cell_volume 494.82(16)
_computing_cell_refinement 'MSC/AFC Diffractometer Control Software'
_computing_data_collection
;
MSC/AFC Diffractometer Control Software
(Molecular Structure Corporation, 1988)
;
_computing_molecular_graphics 'ATOMS (Dowty, 1997)'
_computing_structure_refinement 'SHELXL97 (Sheldrick, 1997)'
_computing_structure_solution '(Kniep & Mootz , 1973)'
_database_code_amcsd 0010317
_diffrn_ambient_temperature 298(2)
_diffrn_measured_fraction_theta_full 0.950
_diffrn_measured_fraction_theta_max 0.950
_diffrn_measurement_device_type 'Rigaku AFC-6S'
_diffrn_measurement_method \w-2\q
_diffrn_radiation_monochromator graphite
_diffrn_radiation_source 'mormal-focus sealed tube'
_diffrn_radiation_type MoK\a
_diffrn_radiation_wavelength 0.71069
_diffrn_reflns_av_R_equivalents 0.033
_diffrn_reflns_av_sigmaI/netI 0.0347
_diffrn_reflns_limit_h_max 8
_diffrn_reflns_limit_h_min -8
_diffrn_reflns_limit_k_max 16
_diffrn_reflns_limit_k_min 0
_diffrn_reflns_limit_l_max 14
_diffrn_reflns_limit_l_min 0
_diffrn_reflns_number 2267
_diffrn_reflns_theta_full 34.98
_diffrn_reflns_theta_max 34.98
_diffrn_reflns_theta_min 3.04
_diffrn_standards_decay_% none
_diffrn_standards_interval_count 50
_diffrn_standards_number 3
_exptl_absorpt_coefficient_mu 5.042
_exptl_absorpt_correction_T_max 0.767
_exptl_absorpt_correction_T_min 0.677
_exptl_absorpt_correction_type '\y scan (North et al., 1968)'
_exptl_crystal_colour white
_exptl_crystal_density_diffrn 3.300
_exptl_crystal_density_method 'not measured'
_exptl_crystal_description plate
_exptl_crystal_F_000 464
_exptl_crystal_size_max 0.12
_exptl_crystal_size_mid 0.07
_exptl_crystal_size_min 0.06
_refine_diff_density_max 1.980
_refine_diff_density_min -0.815
_refine_ls_extinction_method none
_refine_ls_goodness_of_fit_ref 1.071
_refine_ls_hydrogen_treatment mixed
_refine_ls_matrix_type full
_refine_ls_number_parameters 74
_refine_ls_number_reflns 2163
_refine_ls_number_restraints 0
_refine_ls_restrained_S_all 1.071
_refine_ls_R_factor_all 0.040
_refine_ls_R_factor_gt 0.028
_refine_ls_shift/su_max 0.001
_refine_ls_shift/su_mean 0.000
_refine_ls_structure_factor_coef Fsqd
_refine_ls_weighting_details 'w = 1/[\s^2^(Fo^2^)+(0.0312P)^2^+0.7323P] where P = (Fo^2^+2Fc^2^)/3'
_refine_ls_weighting_scheme calc
_refine_ls_wR_factor_ref 0.068
_reflns_number_gt 1857
_reflns_number_total 2163
_reflns_threshold_expression I>2\s(I)
_cod_data_source_file oh1113.cif
_cod_data_source_block oh1113
_cod_depositor_comments
;
The following automatic conversions were performed:

'_refine_ls_weighting_scheme' value 'calc w =
1/[\s^2^(Fo^2^)+(0.0312P)^2^+0.7323P] where P = (Fo^2^+2Fc^2^)/3' was
changed to 'calc'. New tag '_refine_ls_weighting_details' was
created. The value of the new tag was set to 'w =
1/[\s^2^(Fo^2^)+(0.0312P)^2^+0.7323P] where P = (Fo^2^+2Fc^2^)/3'.

Automatic conversion script
Id: cif_fix_values 3143 2015-03-26 13:38:13Z robertas 
;
_cod_original_sg_symbol_H-M 'P 21/n'
_cod_database_code 2008283
_amcsd_formula_title In(PO4)*2H2O

loop_
_space_group_symop_operation_xyz
'x, y, z'
'-x+1/2, y+1/2, -z+1/2'
'-x, -y, -z'
'x-1/2, -y-1/2, z-1/2'

loop_
_atom_site_label
_atom_site_fract_x
_atom_site_fract_y
_atom_site_fract_z
_atom_site_U_iso_or_equiv
_atom_site_adp_type
_atom_site_calc_flag
_atom_site_refinement_flags
_atom_site_occupancy
_atom_site_disorder_assembly
_atom_site_disorder_group
_atom_site_type_symbol
In 0.40951(3) 0.33006(2) 0.30193(2) 0.00935(6) Uani d . 1 . . In
P -0.08927(12) 0.14992(7) 0.18222(8) 0.00841(12) Uani d . 1 . . P
O1 0.1699(4) 0.1722(2) 0.2501(3) 0.0162(4) Uani d . 1 . . O
O2 -0.1192(5) 0.2192(2) 0.0299(2) 0.0174(4) Uani d . 1 . . O
O3 -0.2793(4) 0.2051(2) 0.2899(2) 0.0139(4) Uani d . 1 . . O
O4 -0.1270(4) 0.0014(2) 0.1649(2) 0.0131(4) Uani d . 1 . . O
OW1 0.0975(5) 0.4551(3) 0.2896(6) 0.0470(11) Uani d . 1 . . O
OW2 0.4439(5) 0.3646(3) 0.0619(3) 0.0258(5) Uani d . 1 . . O
H1A 0.1240 0.5330 0.2860 0.051(10) Uiso d . 1 . . H
H1B -0.0630 0.4600 0.3060 0.051(10) Uiso d . 1 . . H
H2A 0.3440 0.3320 -0.0060 0.051(10) Uiso d . 1 . . H
H2B 0.5690 0.3400 0.0200 0.051(10) Uiso d . 1 . . H

loop_
_atom_site_aniso_label
_atom_site_aniso_U_11
_atom_site_aniso_U_22
_atom_site_aniso_U_33
_atom_site_aniso_U_12
_atom_site_aniso_U_13
_atom_site_aniso_U_23
In 0.00824(8) 0.00931(8) 0.01051(8) -0.00023(6) 0.00038(5) -0.00048(6)
P 0.0077(3) 0.0086(3) 0.0090(3) 0.0006(2) 0.0006(2) -0.0003(2)
O1 0.0101(8) 0.0127(9) 0.0256(11) -0.0013(7) -0.0039(8) -0.0037(8)
O2 0.0270(11) 0.0166(10) 0.0086(8) 0.0048(9) 0.0028(8) 0.0021(7)
O3 0.0126(8) 0.0173(9) 0.0121(8) 0.0054(7) 0.0024(7) 0.0009(7)
O4 0.0104(8) 0.0079(8) 0.0211(10) 0.0014(7) -0.0009(7) -0.0006(7)
OW1 0.0097(10) 0.0117(11) 0.120(4) 0.0030(9) 0.0094(15) 0.0103(16)
OW2 0.0325(14) 0.0322(14) 0.0125(10) -0.0038(11) -0.0021(9) -0.0006(9)

loop_
_atom_type_symbol
_atom_type_description
_atom_type_scat_dispersion_real
_atom_type_scat_dispersion_imag
_atom_type_scat_source
O O 0.0106 0.0060 'International Tables Vol C Tables 4.2.6.8 and 6.1.1.4'
P P 0.1023 0.0942 'International Tables Vol C Tables 4.2.6.8 and 6.1.1.4'
In In -0.7276 1.3100 'International Tables Vol C Tables 4.2.6.8 and 6.1.1.4'
H H 0.0000 0.0000 'International Tables Vol C Tables 4.2.6.8 and 6.1.1.4'

loop_
_geom_angle_atom_site_label_1
_geom_angle_atom_site_label_2
_geom_angle_atom_site_label_3
_geom_angle_site_symmetry_1
_geom_angle_site_symmetry_3
_geom_angle
O2 In O1 4_666 . 88.03(10)
O2 In OW1 4_666 . 96.57(15)
O1 In OW1 . . 87.64(10)
O2 In O3 4_666 1_655 89.08(10)
O1 In O3 . 1_655 91.12(9)
OW1 In O3 . 1_655 174.17(15)
O2 In O4 4_666 2 96.85(9)
O1 In O4 . 2 173.40(8)
OW1 In O4 . 2 87.39(10)
O3 In O4 1_655 2 93.38(9)
O2 In OW2 4_666 . 175.40(10)
O1 In OW2 . . 88.80(11)
OW1 In OW2 . . 86.63(16)
O3 In OW2 1_655 . 87.65(10)
O4 In OW2 2 . 86.57(10)
O2 P O3 . . 108.80(13)
O2 P O1 . . 110.69(14)
O3 P O1 . . 109.20(13)
O2 P O4 . . 110.91(13)
O3 P O4 . . 109.52(13)
O1 P O4 . . 107.70(12)
P O1 In . . 138.79(14)
P O2 In . 4_565 137.13(15)
P O3 In . 1_455 143.43(14)
P O4 In . 2_545 136.43(12)
H1A OW1 H1B . 1_455 97.3(3)
H1A OW1 In . . 116.7(2)
H1B OW1 In 1_455 . 144.2(3)
H1A OW1 O1 . 2 20.28(15)
H1B OW1 O1 1_455 2 117.4(2)
In OW1 O1 . 2 97.39(11)
H1A OW1 O4 . 2_455 90.2(2)
H1B OW1 O4 1_455 2_455 7.07(13)
In OW1 O4 . 2_455 151.05(15)
O1 OW1 O4 2 2_455 110.33(12)
H2B OW2 H2A . 1_554 94.6(3)
H2B OW2 In . . 119.1(2)
H2A OW2 In 1_554 . 123.4(2)
H2B OW2 O3 . 4_665 82.97(19)
H2A OW2 O3 1_554 4_665 16.73(13)
In OW2 O3 . 4_665 140.04(14)
H2B OW2 O2 . 1_655 23.92(16)
H2A OW2 O2 1_554 1_655 104.1(2)
In OW2 O2 . 1_655 96.18(11)
O3 OW2 O2 4_665 1_655 97.42(11)
H2B OW2 O1 . 4_665 37.16(15)
H2A OW2 O1 1_554 4_665 65.64(17)
In OW2 O1 . 4_665 155.20(14)
O3 OW2 O1 4_665 4_665 50.35(7)
O2 OW2 O1 1_655 4_665 59.23(8)

loop_
_geom_bond_atom_site_label_1
_geom_bond_atom_site_label_2
_geom_bond_site_symmetry_2
_geom_bond_distance
_geom_bond_publ_flag
In O2 4_666 2.097(2) yes
In O1 . 2.119(2) yes
In OW1 . 2.128(3) yes
In O3 1_655 2.128(2) yes
In O4 2 2.131(2) yes
In OW2 . 2.174(3) yes
P O2 . 1.532(2) yes
P O3 . 1.536(2) yes
P O1 . 1.538(2) yes
P O4 . 1.539(2) yes
O2 In 4_565 2.097(2) ?
O3 In 1_455 2.128(2) ?
O4 In 2_545 2.131(2) ?

loop_
_geom_hbond_atom_site_label_D
_geom_hbond_atom_site_label_H
_geom_hbond_atom_site_label_A
_geom_hbond_site_symmetry_A
_geom_hbond_distance_DH
_geom_hbond_distance_HA
_geom_hbond_distance_DA
_geom_hbond_angle_DHA
_geom_hbond_publ_flag
OW1 H1A O1 2 0.811(3) 1.846(2) 2.585(4) 151.0(2) yes
OW1 H1B O4 2_455 0.892(3) 1.768(2) 2.650(3) 169.4(2) yes
OW2 H2A O3 4_665 0.868(3) 1.954(2) 2.769(3) 155.9(2) yes
OW2 H2B O2 1_655 0.824(3) 2.101(3) 2.827(4) 146.9(2) yes
OW2 H2B O1 4_665 0.824(3) 2.477(3) 3.083(4) 131.3(2) yes

loop_
_cod_related_entry_id
_cod_related_entry_database
_cod_related_entry_code
1 AMCSD 0010317
